data_7045125
loop_
_publ_author_name
'Gomez, G. E.'
'D'vries, R. F.'
'Lionello, D. F.'
'Aguirre-D\'iaz, L M'
'Spinosa, M.'
'Costa, C. S.'
'Fuertes, M. C.'
'Pizarro, R. A.'
'Kaczmarek, A. M.'
'Ellena, J.'
'Rozes, L.'
'Iglesias, M.'
'Van Deun, R.'
'Sanchez, C.'
'Monge, M. A.'
'Soler-Illia, G J A A'

_publ_section_title
;
 Exploring physical and chemical properties in new multifunctional
 indium-, bismuth-, and zinc-based 1D and 2D coordination polymers.
;
_journal_issue 6
_journal_name_full 'Dalton transactions (Cambridge, England : 2003)'
_journal_page_first 1808
_journal_page_last 1818
_journal_paper_doi 10.1039/c7dt04287f
_journal_volume 47
_journal_year 2018
_chemical_formula_moiety 'C15 H11 N2 O5 Zn'
_chemical_formula_sum 'C15 H11 N2 O5 Zn'
_chemical_formula_weight 364.63
_space_group_crystal_system triclinic
_space_group_IT_number 2
_space_group_name_Hall '-P 1'
_space_group_name_H-M_alt 'P -1'
_symmetry_space_group_name_Hall '-P 1'
_symmetry_space_group_name_H-M 'P -1'
_atom_sites_solution_hydrogens mixed
_atom_sites_solution_primary direct
_audit_creation_date 2016-05-30
_audit_creation_method
;
Olex2 1.2
(compiled 2016.02.19 svn.r3266 for OlexSys, GUI svn.r5155)
;
_audit_update_record
;
2017-07-10 deposited with the CCDC.
2017-12-20 downloaded from the CCDC.
;
_cell_angle_alpha 80.941(7)
_cell_angle_beta 70.420(8)
_cell_angle_gamma 78.138(7)
_cell_formula_units_Z 2
_cell_length_a 7.6958(6)
_cell_length_b 8.8864(7)
_cell_length_c 10.6748(9)
_cell_measurement_reflns_used 2864
_cell_measurement_temperature 293(2)
_cell_measurement_theta_max 31.0340
_cell_measurement_theta_min 2.4250
_cell_volume 670.01(10)
_computing_cell_refinement 'CrysAlisPro 1.171.38.42t (Rigaku OD, 2015)'
_computing_data_collection 'CrysAlisPro 1.171.38.42t (Rigaku OD, 2015)'
_computing_data_reduction 'CrysAlisPro 1.171.38.42t (Rigaku OD, 2015)'
_computing_molecular_graphics 'Olex2 (Dolomanov et al., 2009)'
_computing_publication_material 'Olex2 (Dolomanov et al., 2009)'
_computing_structure_refinement 'ShelXL (Sheldrick, 2015)'
_computing_structure_solution 'ShelXT (Sheldrick, 2015)'
_diffrn_ambient_temperature 293(2)
_diffrn_detector 'CCD plate'
_diffrn_measured_fraction_theta_full 0.998
_diffrn_measured_fraction_theta_max 0.915
_diffrn_measurement_details
;
List of Runs (angles in degrees, time in seconds):

  # Type    Start    End  Width  t~exp~   \w     \q     \k     \f   Frames
#--------------------------------------------------------------------------
  1  \w    -70.00 110.00   1.00   50.00    --   27.63  54.00   0.00  180
  2  \w    -70.00 110.00   1.00   50.00    --   27.63  54.00 120.00  180
  3  \w    -70.00 110.00   1.00   50.00    --   27.63  54.00 240.00  180
;
_diffrn_measurement_device 'abstract diffractometer'
_diffrn_measurement_device_type 'dtrek-CrysAlisPro-abstract goniometer imported rigaku-d*trek images'
_diffrn_measurement_method '\w scans'
_diffrn_orient_matrix_type 'CrysAlisPro convention (1999,Acta A55,543-557)'
_diffrn_orient_matrix_UB_11 -0.0146983000
_diffrn_orient_matrix_UB_12 -0.0609556000
_diffrn_orient_matrix_UB_13 0.0520385000
_diffrn_orient_matrix_UB_21 -0.0367712000
_diffrn_orient_matrix_UB_22 -0.0376523000
_diffrn_orient_matrix_UB_23 -0.0369674000
_diffrn_orient_matrix_UB_31 0.0909207000
_diffrn_orient_matrix_UB_32 -0.0397575000
_diffrn_orient_matrix_UB_33 -0.0307481000
_diffrn_radiation_monochromator graphite
_diffrn_radiation_probe x-ray
_diffrn_radiation_type MoK\a
_diffrn_radiation_wavelength 0.71073
_diffrn_reflns_av_R_equivalents 0.0336
_diffrn_reflns_av_unetI/netI 0.0616
_diffrn_reflns_Laue_measured_fraction_full 0.998
_diffrn_reflns_Laue_measured_fraction_max 0.915
_diffrn_reflns_limit_h_max 11
_diffrn_reflns_limit_h_min -12
_diffrn_reflns_limit_k_max 12
_diffrn_reflns_limit_k_min -13
_diffrn_reflns_limit_l_max 16
_diffrn_reflns_limit_l_min -15
_diffrn_reflns_number 10016
_diffrn_reflns_point_group_measured_fraction_full 0.998
_diffrn_reflns_point_group_measured_fraction_max 0.915
_diffrn_reflns_theta_full 26.000
_diffrn_reflns_theta_max 34.267
_diffrn_reflns_theta_min 2.848
_diffrn_source 'fine-focus sealed X-ray tube'
_diffrn_source_type 'Enhance (Mo) X-ray Source'
_exptl_absorpt_coefficient_mu 1.863
_exptl_absorpt_correction_T_max 1.00000
_exptl_absorpt_correction_T_min 0.90986
_exptl_absorpt_correction_type empirical
_exptl_absorpt_process_details
;
CrysAlisPro 1.171.38.42t (Rigaku Oxford Diffraction, 2015)
Empirical absorption correction using spherical harmonics,
 implemented in SCALE3 ABSPACK scaling algorithm.
;
_exptl_crystal_colour 'clear colourless'
_exptl_crystal_colour_lustre clear
_exptl_crystal_colour_primary colourless
_exptl_crystal_density_diffrn 1.807
_exptl_crystal_description prism
_exptl_crystal_F_000 370
_exptl_crystal_recrystallization_method Hydrothermal
_exptl_crystal_size_max 0.16
_exptl_crystal_size_mid 0.15
_exptl_crystal_size_min 0.12
_refine_diff_density_max 0.542
_refine_diff_density_min -0.589
_refine_diff_density_rms 0.100
_refine_ls_extinction_method none
_refine_ls_goodness_of_fit_ref 1.031
_refine_ls_hydrogen_treatment mixed
_refine_ls_matrix_type full
_refine_ls_number_parameters 216
_refine_ls_number_reflns 5108
_refine_ls_number_restraints 0
_refine_ls_restrained_S_all 1.031
_refine_ls_R_factor_all 0.0743
_refine_ls_R_factor_gt 0.0421
_refine_ls_shift/su_max 0.001
_refine_ls_shift/su_mean 0.000
_refine_ls_structure_factor_coef Fsqd
_refine_ls_weighting_details 'w=1/[\s^2^(Fo^2^)+(0.0312P)^2^+0.2873P] where P=(Fo^2^+2Fc^2^)/3'
_refine_ls_weighting_scheme calc
_refine_ls_wR_factor_gt 0.0794
_refine_ls_wR_factor_ref 0.0931
_reflns_Friedel_coverage 0.000
_reflns_number_gt 3706
_reflns_number_total 5108
_reflns_threshold_expression 'I > 2\s(I)'
_cod_data_source_file c7dt04287f2.cif
_cod_data_source_block zn4r3
_cod_depositor_comments
;
The following automatic conversions were performed:

'_exptl_absorpt_correction_type' value 'Empirical' changed to
'empirical' according to
/home/data/users/saulius/crontab/automatic-downloads/rss-feeds/RSC/lib/dictionaries/cif_core.dic
dictionary named 'cif_core.dic' version 2.4.2 from 2011-04-26.

Automatic conversion script
Id: cif_fix_values 4973 2017-02-22 13:04:09Z antanas 

 Adding full bibliography for 7045123--7045126.cif.
;
_cod_database_code 7045125
_chemical_oxdiff_formula 'C8 N2 H10 O10 Zn'
_shelx_space_group_comment
;
The symmetry employed for this shelxl refinement is uniquely defined
by the following loop, which should always be used as a source of
symmetry information in preference to the above space-group names.
They are only intended as comments.
;
_reflns_odcompleteness_completeness 99.93
_reflns_odcompleteness_iscentric 1
_reflns_odcompleteness_theta 26.32
_olex2_refinement_description
;
1. Fixed Uiso
 At 1.2 times of:
  All C(H) groups
2.a Aromatic/amide H refined with riding coordinates:
 C5(H5), C12(H12), C6(H6), C9(H9), C7(H7), C8(H8), C14(H14), C13(H13), C15(H15)
;
_shelx_shelxl_version_number 2014/7
_olex2_submission_special_instructions 'No special instructions were received'
_oxdiff_exptl_absorpt_empirical_details
;
Empirical correction (ABSPACK) includes:
- Absorption correction using spherical harmonics
- Frame scaling
;
_oxdiff_exptl_absorpt_empirical_full_max 1.131
_oxdiff_exptl_absorpt_empirical_full_min 0.890

loop_
_space_group_symop_operation_xyz
'x, y, z'
'-x, -y, -z'

loop_
_atom_site_label
_atom_site_type_symbol
_atom_site_fract_x
_atom_site_fract_y
_atom_site_fract_z
_atom_site_U_iso_or_equiv
_atom_site_adp_type
_atom_site_occupancy
_atom_site_site_symmetry_order
_atom_site_calc_flag
_atom_site_refinement_flags_posn
Zn1 Zn 0.68213(3) 0.63295(3) 0.78246(2) 0.02279(8) Uani 1 1 d .
O1 O 0.4282(2) 0.71255(19) 0.89632(16) 0.0302(3) Uani 1 1 d .
O4 O -0.1938(2) 0.79482(19) 0.82181(17) 0.0337(4) Uani 1 1 d .
O2 O 0.3782(3) 0.8518(2) 0.71837(17) 0.0450(5) Uani 1 1 d .
N1 N 0.7884(3) 0.6872(2) 0.57760(17) 0.0252(4) Uani 1 1 d .
O5 O 0.7711(3) 0.4751(2) 0.9170(2) 0.0448(5) Uani 1 1 d .
O3 O 0.0555(2) 0.6417(2) 0.8582(2) 0.0474(5) Uani 1 1 d .
N2 N 0.6424(3) 0.4407(2) 0.70046(19) 0.0293(4) Uani 1 1 d .
C3 C -0.0220(3) 0.8919(2) 0.92723(19) 0.0190(4) Uani 1 1 d .
C2 C 0.1564(3) 0.9030(2) 0.92665(19) 0.0196(4) Uani 1 1 d .
C5 C 0.1755(3) 1.0102(2) 1.0002(2) 0.0206(4) Uani 1 1 d .
H5 H 0.2942 1.0169 1.0011 0.025 Uiso 1 1 calc R
C1 C 0.3317(3) 0.8151(2) 0.8376(2) 0.0227(4) Uani 1 1 d .
C10 C 0.7832(3) 0.5875(2) 0.4979(2) 0.0242(4) Uani 1 1 d .
C4 C -0.0534(3) 0.7662(2) 0.8624(2) 0.0247(4) Uani 1 1 d .
C11 C 0.7032(3) 0.4476(3) 0.5669(2) 0.0253(4) Uani 1 1 d .
C12 C 0.6888(3) 0.3318(3) 0.4998(2) 0.0326(5) Uani 1 1 d .
H12 H 0.7301 0.3392 0.4069 0.039 Uiso 1 1 calc R
C6 C 0.8521(4) 0.8184(3) 0.5230(2) 0.0333(5) Uani 1 1 d .
H6 H 0.8550 0.8874 0.5791 0.040 Uiso 1 1 calc R
C9 C 0.8491(4) 0.6158(3) 0.3602(2) 0.0338(5) Uani 1 1 d .
H9 H 0.8491 0.5438 0.3056 0.041 Uiso 1 1 calc R
C7 C 0.9137(4) 0.8564(3) 0.3874(3) 0.0389(6) Uani 1 1 d .
H7 H 0.9537 0.9505 0.3522 0.047 Uiso 1 1 calc R
C8 C 0.9147(4) 0.7521(3) 0.3054(2) 0.0386(6) Uani 1 1 d .
H8 H 0.9594 0.7733 0.2131 0.046 Uiso 1 1 calc R
C14 C 0.5560(4) 0.1969(3) 0.7089(3) 0.0436(6) Uani 1 1 d .
H14 H 0.5073 0.1112 0.7597 0.052 Uiso 1 1 calc R
C13 C 0.6130(4) 0.2062(3) 0.5721(3) 0.0381(6) Uani 1 1 d .
H13 H 0.6004 0.1280 0.5288 0.046 Uiso 1 1 calc R
C15 C 0.5721(4) 0.3163(3) 0.7692(3) 0.0404(6) Uani 1 1 d .
H15 H 0.5324 0.3102 0.8620 0.048 Uiso 1 1 calc R
H5A H 0.709(5) 0.427(4) 0.973(4) 0.067(12) Uiso 1 1 d .
H5B H 0.858(5) 0.491(4) 0.935(4) 0.069(12) Uiso 1 1 d .

loop_
_atom_site_aniso_label
_atom_site_aniso_U_11
_atom_site_aniso_U_22
_atom_site_aniso_U_33
_atom_site_aniso_U_23
_atom_site_aniso_U_13
_atom_site_aniso_U_12
Zn1 0.02242(13) 0.02498(13) 0.02142(12) -0.00713(9) -0.00549(9) -0.00352(9)
O1 0.0217(7) 0.0342(9) 0.0290(8) -0.0058(7) -0.0047(6) 0.0046(6)
O4 0.0423(10) 0.0302(8) 0.0408(9) -0.0071(7) -0.0256(8) -0.0090(7)
O2 0.0428(10) 0.0535(12) 0.0231(8) -0.0043(8) 0.0003(7) 0.0089(9)
N1 0.0258(9) 0.0266(9) 0.0230(9) -0.0054(7) -0.0069(7) -0.0029(7)
O5 0.0456(12) 0.0457(11) 0.0549(13) 0.0171(10) -0.0327(11) -0.0214(10)
O3 0.0333(10) 0.0348(10) 0.0846(15) -0.0329(10) -0.0248(10) 0.0028(8)
N2 0.0340(10) 0.0292(10) 0.0257(9) -0.0055(8) -0.0078(8) -0.0081(8)
C3 0.0212(9) 0.0194(9) 0.0186(9) -0.0048(7) -0.0073(7) -0.0038(7)
C2 0.0207(9) 0.0196(9) 0.0191(9) -0.0043(7) -0.0060(7) -0.0031(7)
C5 0.0194(9) 0.0228(9) 0.0217(9) -0.0059(7) -0.0066(7) -0.0051(7)
C1 0.0207(9) 0.0233(10) 0.0242(10) -0.0097(8) -0.0031(8) -0.0050(8)
C10 0.0226(10) 0.0259(10) 0.0243(10) -0.0072(8) -0.0088(8) 0.0021(8)
C4 0.0246(10) 0.0264(10) 0.0249(10) -0.0088(8) -0.0049(8) -0.0081(8)
C11 0.0240(10) 0.0278(10) 0.0262(10) -0.0098(8) -0.0103(8) 0.0006(8)
C12 0.0374(13) 0.0335(12) 0.0301(11) -0.0125(10) -0.0131(10) -0.0010(10)
C6 0.0391(13) 0.0290(12) 0.0339(12) -0.0049(10) -0.0118(10) -0.0084(10)
C9 0.0402(13) 0.0358(13) 0.0249(11) -0.0100(9) -0.0099(10) -0.0003(10)
C7 0.0448(15) 0.0325(13) 0.0368(14) 0.0039(11) -0.0105(11) -0.0098(11)
C8 0.0419(14) 0.0432(14) 0.0244(11) 0.0024(10) -0.0069(10) -0.0036(11)
C14 0.0531(17) 0.0338(13) 0.0475(16) -0.0018(12) -0.0140(13) -0.0193(12)
C13 0.0422(14) 0.0330(13) 0.0459(15) -0.0136(11) -0.0178(12) -0.0072(11)
C15 0.0515(16) 0.0402(14) 0.0312(13) -0.0049(11) -0.0083(11) -0.0180(12)

loop_
_atom_type_symbol
_atom_type_description
_atom_type_scat_dispersion_real
_atom_type_scat_dispersion_imag
_atom_type_scat_source
C C 0.0033 0.0016 'International Tables Vol C Tables 4.2.6.8 and 6.1.1.4'
H H 0.0000 0.0000 'International Tables Vol C Tables 4.2.6.8 and 6.1.1.4'
N N 0.0061 0.0033 'International Tables Vol C Tables 4.2.6.8 and 6.1.1.4'
O O 0.0106 0.0060 'International Tables Vol C Tables 4.2.6.8 and 6.1.1.4'
Zn Zn 0.2839 1.4301 'International Tables Vol C Tables 4.2.6.8 and 6.1.1.4'

loop_
_geom_angle_atom_site_label_1
_geom_angle_atom_site_label_2
_geom_angle_atom_site_label_3
_geom_angle
_geom_angle_site_symmetry_1
_geom_angle_site_symmetry_3
O1 Zn1 O4 94.84(7) . 1_655
O1 Zn1 N1 125.35(7) . .
O1 Zn1 O5 99.92(8) . .
O1 Zn1 N2 103.69(7) . .
O4 Zn1 N1 92.09(7) 1_655 .
O4 Zn1 N2 161.46(7) 1_655 .
N1 Zn1 N2 76.72(7) . .
O5 Zn1 O4 90.62(8) . 1_655
O5 Zn1 N1 134.17(9) . .
O5 Zn1 N2 86.90(8) . .
C1 O1 Zn1 115.16(13) . .
C4 O4 Zn1 125.35(15) . 1_455
C10 N1 Zn1 117.53(15) . .
C6 N1 Zn1 123.34(15) . .
C6 N1 C10 119.05(19) . .
Zn1 O5 H5A 125(3) . .
Zn1 O5 H5B 117(3) . .
H5A O5 H5B 112(4) . .
C11 N2 Zn1 114.89(15) . .
C15 N2 Zn1 126.52(16) . .
C15 N2 C11 118.5(2) . .
C2 C3 C4 121.28(17) . .
C5 C3 C2 119.36(17) 2_577 .
C5 C3 C4 119.08(18) 2_577 .
C3 C2 C1 122.59(17) . .
C5 C2 C3 119.01(18) . .
C5 C2 C1 118.07(18) . .
C3 C5 H5 119.2 2_577 .
C2 C5 C3 121.62(18) . 2_577
C2 C5 H5 119.2 . .
O1 C1 C2 116.25(18) . .
O2 C1 O1 124.4(2) . .
O2 C1 C2 119.1(2) . .
N1 C10 C11 115.54(18) . .
N1 C10 C9 121.2(2) . .
C9 C10 C11 123.2(2) . .
O4 C4 C3 116.64(19) . .
O3 C4 O4 125.6(2) . .
O3 C4 C3 117.67(19) . .
N2 C11 C10 115.29(18) . .
N2 C11 C12 121.5(2) . .
C12 C11 C10 123.2(2) . .
C11 C12 H12 120.4 . .
C13 C12 C11 119.1(2) . .
C13 C12 H12 120.4 . .
N1 C6 H6 118.6 . .
N1 C6 C7 122.8(2) . .
C7 C6 H6 118.6 . .
C10 C9 H9 120.6 . .
C8 C9 C10 118.9(2) . .
C8 C9 H9 120.6 . .
C6 C7 H7 120.9 . .
C8 C7 C6 118.3(2) . .
C8 C7 H7 120.9 . .
C9 C8 H8 120.2 . .
C7 C8 C9 119.7(2) . .
C7 C8 H8 120.2 . .
C13 C14 H14 120.7 . .
C13 C14 C15 118.7(2) . .
C15 C14 H14 120.7 . .
C12 C13 C14 119.3(2) . .
C12 C13 H13 120.3 . .
C14 C13 H13 120.3 . .
N2 C15 C14 122.8(2) . .
N2 C15 H15 118.6 . .
C14 C15 H15 118.6 . .

loop_
_geom_bond_atom_site_label_1
_geom_bond_atom_site_label_2
_geom_bond_distance
_geom_bond_site_symmetry_2
Zn1 O1 1.9768(15) .
Zn1 O4 2.0447(15) 1_655
Zn1 N1 2.0773(18) .
Zn1 O5 2.032(2) .
Zn1 N2 2.1552(19) .
O1 C1 1.276(3) .
O4 Zn1 2.0447(15) 1_455
O4 C4 1.259(3) .
O2 C1 1.211(3) .
N1 C10 1.336(3) .
N1 C6 1.329(3) .
O5 H5A 0.77(4) .
O5 H5B 0.80(4) .
O3 C4 1.240(3) .
N2 C11 1.339(3) .
N2 C15 1.333(3) .
C3 C2 1.394(3) .
C3 C5 1.389(3) 2_577
C3 C4 1.500(3) .
C2 C5 1.385(3) .
C2 C1 1.508(3) .
C5 C3 1.389(3) 2_577
C5 H5 0.9300 .
C10 C11 1.479(3) .
C10 C9 1.385(3) .
C11 C12 1.384(3) .
C12 H12 0.9300 .
C12 C13 1.370(4) .
C6 H6 0.9300 .
C6 C7 1.373(3) .
C9 H9 0.9300 .
C9 C8 1.377(4) .
C7 H7 0.9300 .
C7 C8 1.369(4) .
C8 H8 0.9300 .
C14 H14 0.9300 .
C14 C13 1.371(4) .
C14 C15 1.371(4) .
C13 H13 0.9300 .
C15 H15 0.9300 .

loop_
_geom_torsion_atom_site_label_1
_geom_torsion_atom_site_label_2
_geom_torsion_atom_site_label_3
_geom_torsion_atom_site_label_4
_geom_torsion
_geom_torsion_site_symmetry_1
_geom_torsion_site_symmetry_4
Zn1 O1 C1 O2 8.1(3) . .
Zn1 O1 C1 C2 -166.88(13) . .
Zn1 O4 C4 O3 16.3(3) 1_455 .
Zn1 O4 C4 C3 -160.54(14) 1_455 .
Zn1 N1 C10 C11 -0.8(2) . .
Zn1 N1 C10 C9 179.23(17) . .
Zn1 N1 C6 C7 -176.77(19) . .
Zn1 N2 C11 C10 -1.4(2) . .
Zn1 N2 C11 C12 179.37(17) . .
Zn1 N2 C15 C14 -178.3(2) . .
N1 C10 C11 N2 1.4(3) . .
N1 C10 C11 C12 -179.3(2) . .
N1 C10 C9 C8 -2.4(3) . .
N1 C6 C7 C8 -2.1(4) . .
N2 C11 C12 C13 -1.0(4) . .
C3 C2 C5 C3 -1.0(3) . 2_577
C3 C2 C1 O1 -114.5(2) . .
C3 C2 C1 O2 70.3(3) . .
C2 C3 C4 O4 -153.5(2) . .
C2 C3 C4 O3 29.4(3) . .
C5 C3 C2 C5 0.9(3) 2_577 .
C5 C3 C2 C1 -172.33(19) 2_577 .
C5 C3 C4 O4 32.5(3) 2_577 .
C5 C3 C4 O3 -144.6(2) 2_577 .
C5 C2 C1 O1 72.2(3) . .
C5 C2 C1 O2 -103.0(2) . .
C1 C2 C5 C3 172.62(19) . 2_577
C10 N1 C6 C7 -0.2(4) . .
C10 C11 C12 C13 179.9(2) . .
C10 C9 C8 C7 0.1(4) . .
C4 C3 C2 C5 -172.97(18) . .
C4 C3 C2 C1 13.8(3) . .
C11 N2 C15 C14 -1.4(4) . .
C11 C10 C9 C8 177.6(2) . .
C11 C12 C13 C14 -1.0(4) . .
C6 N1 C10 C11 -177.6(2) . .
C6 N1 C10 C9 2.4(3) . .
C6 C7 C8 C9 2.1(4) . .
C9 C10 C11 N2 -178.5(2) . .
C9 C10 C11 C12 0.7(3) . .
C13 C14 C15 N2 -0.6(4) . .
C15 N2 C11 C10 -178.6(2) . .
C15 N2 C11 C12 2.2(3) . .
C15 C14 C13 C12 1.8(4) . .
